data_7218398
loop_
_publ_author_name
'Ye, Weijian'
'Li, Yan'
'Zhou, Lanxiang'
'Liu, Juanjuan'
'Wang, Cunde'

_publ_section_title
;
 Three-component reaction between substituted \b-nitrostyrenes,
 \b-dicarbonyl compounds and amines: diversity-oriented synthesis of novel
 \b-enaminones
;
_journal_issue 1
_journal_name_full 'Green Chem.'
_journal_page_first 188
_journal_paper_doi 10.1039/C4GC01234H
_journal_volume 17
_journal_year 2015
_chemical_formula_sum 'C24 H18 Cl N O4'
_chemical_formula_weight 419.84
_chemical_name_systematic
; 
 ? 
;
_space_group_IT_number 2
_symmetry_cell_setting triclinic
_symmetry_space_group_name_Hall '-P 1'
_symmetry_space_group_name_H-M 'P -1'
_atom_sites_solution_hydrogens geom
_atom_sites_solution_primary direct
_atom_sites_solution_secondary difmap
_audit_creation_method SHELXL-97
_cell_angle_alpha 82.836(4)
_cell_angle_beta 71.805(5)
_cell_angle_gamma 89.343(5)
_cell_formula_units_Z 4
_cell_length_a 10.6004(18)
_cell_length_b 13.375(2)
_cell_length_c 16.069(2)
_cell_measurement_reflns_used 4795
_cell_measurement_temperature 296(2)
_cell_measurement_theta_max 22.51
_cell_measurement_theta_min 2.17
_cell_volume 2146.5(6)
_computing_cell_refinement 'Bruker SAINT'
_computing_data_collection 'Bruker APEX2'
_computing_data_reduction 'Bruker SAINT'
_computing_molecular_graphics 'Bruker SHELXTL'
_computing_publication_material 'Bruker SHELXTL'
_computing_structure_refinement 'SHELXL-97 (Sheldrick, 1997)'
_computing_structure_solution 'SHELXS-97 (Sheldrick, 1990)'
_diffrn_ambient_temperature 296(2)
_diffrn_measured_fraction_theta_full 0.960
_diffrn_measured_fraction_theta_max 0.960
_diffrn_measurement_method 'Bruker APEX-II CCD'
_diffrn_radiation_monochromator graphite
_diffrn_radiation_source 'fine-focus sealed tube'
_diffrn_radiation_type MoK\a
_diffrn_radiation_wavelength 0.71073
_diffrn_reflns_av_R_equivalents 0.0575
_diffrn_reflns_av_sigmaI/netI 0.1125
_diffrn_reflns_limit_h_max 12
_diffrn_reflns_limit_h_min -12
_diffrn_reflns_limit_k_max 15
_diffrn_reflns_limit_k_min -15
_diffrn_reflns_limit_l_max 17
_diffrn_reflns_limit_l_min -19
_diffrn_reflns_number 18337
_diffrn_reflns_theta_full 25.00
_diffrn_reflns_theta_max 25.00
_diffrn_reflns_theta_min 1.91
_exptl_absorpt_coefficient_mu 0.208
_exptl_absorpt_correction_type none
_exptl_crystal_colour colorless
_exptl_crystal_density_diffrn 1.299
_exptl_crystal_density_method 'not measured'
_exptl_crystal_description block
_exptl_crystal_F_000 872
_exptl_crystal_size_max 0.35
_exptl_crystal_size_mid 0.33
_exptl_crystal_size_min 0.30
_refine_diff_density_max 0.284
_refine_diff_density_min -0.248
_refine_diff_density_rms 0.058
_refine_ls_extinction_method none
_refine_ls_goodness_of_fit_ref 0.964
_refine_ls_hydrogen_treatment mixed
_refine_ls_matrix_type full
_refine_ls_number_parameters 543
_refine_ls_number_reflns 7256
_refine_ls_number_restraints 0
_refine_ls_restrained_S_all 0.964
_refine_ls_R_factor_all 0.1751
_refine_ls_R_factor_gt 0.0778
_refine_ls_shift/su_max 0.001
_refine_ls_shift/su_mean 0.000
_refine_ls_structure_factor_coef Fsqd
_refine_ls_weighting_details 'calc w=1/[\s^2^(Fo^2^)+(0.1189P)^2^+0.0000P] where P=(Fo^2^+2Fc^2^)/3'
_refine_ls_weighting_scheme calc
_refine_ls_wR_factor_gt 0.1928
_refine_ls_wR_factor_ref 0.2233
_reflns_number_gt 3343
_reflns_number_total 7560
_reflns_threshold_expression >2sigma(I)
_cod_data_source_file c4gc01234h2.cif
_cod_data_source_block ly140306
_cod_depositor_comments
;
The following automatic conversions were performed:

'_symmetry_cell_setting' value 'Triclinic' changed to 'triclinic'
according to
/usr/data/users/saulius/crontab/automatic-downloads/rss-feeds/RSC/lib/dictionaries/cif_core.dic
dictionary named 'cif_core.dic' version 2.4.2 from 2011-04-26.

Automatic conversion script
Id: cif_fix_values 2827 2014-09-09 07:05:25Z andrius 

 Adding full bibliography for 7218396--7218398.cif.
;
_cod_database_code 7218398

loop_
_symmetry_equiv_pos_as_xyz
'x, y, z'
'-x, -y, -z'

loop_
_atom_site_label
_atom_site_type_symbol
_atom_site_fract_x
_atom_site_fract_y
_atom_site_fract_z
_atom_site_U_iso_or_equiv
_atom_site_adp_type
_atom_site_occupancy
_atom_site_symmetry_multiplicity
_atom_site_calc_flag
_atom_site_refinement_flags
Cl1 Cl 0.52158(18) 1.33983(13) -0.01231(10) 0.1283(7) Uani 1 1 d .
O1 O 0.7358(3) 1.21260(19) 0.41239(19) 0.0678(9) Uani 1 1 d .
O2 O 0.6389(3) 1.2647(2) 0.31511(19) 0.0729(9) Uani 1 1 d .
O3 O 0.6101(3) 0.92009(19) 0.43174(19) 0.0711(9) Uani 1 1 d .
O4 O 0.6210(4) 0.5411(3) 0.1846(3) 0.1030(12) Uani 1 1 d .
N1 N 0.5106(4) 0.9725(2) 0.3076(2) 0.0671(10) Uani 1 1 d .
H1 H 0.5135 0.9315 0.3526 0.080 Uiso 1 1 d R
C1 C 0.5613(4) 1.0638(3) 0.3001(3) 0.0527(11) Uani 1 1 d .
C2 C 0.6253(4) 1.0866(3) 0.3592(2) 0.0463(10) Uani 1 1 d .
C3 C 0.6643(4) 1.1925(3) 0.3575(3) 0.0552(11) Uani 1 1 d .
C4 C 0.7726(5) 1.1384(3) 0.4672(3) 0.0593(12) Uani 1 1 d .
C5 C 0.7317(4) 1.0388(3) 0.4751(3) 0.0551(11) Uani 1 1 d .
C6 C 0.6512(4) 1.0100(3) 0.4227(3) 0.0517(11) Uani 1 1 d .
C7 C 0.7726(5) 0.9687(4) 0.5328(3) 0.0726(14) Uani 1 1 d .
H7 H 0.7484 0.9010 0.5382 0.087 Uiso 1 1 calc R
C8 C 0.8469(5) 0.9980(4) 0.5810(3) 0.0852(16) Uani 1 1 d .
H8 H 0.8709 0.9507 0.6205 0.102 Uiso 1 1 calc R
C9 C 0.8877(6) 1.0991(5) 0.5715(3) 0.0848(15) Uani 1 1 d .
H9 H 0.9402 1.1183 0.6039 0.102 Uiso 1 1 calc R
C10 C 0.8512(5) 1.1696(4) 0.5153(3) 0.0760(14) Uani 1 1 d .
H10 H 0.8778 1.2369 0.5091 0.091 Uiso 1 1 calc R
C11 C 0.5498(4) 1.1357(3) 0.2237(3) 0.0464(10) Uani 1 1 d .
C12 C 0.6576(5) 1.1528(3) 0.1501(3) 0.0657(13) Uani 1 1 d .
H12 H 0.7370 1.1222 0.1495 0.079 Uiso 1 1 calc R
C13 C 0.6508(5) 1.2153(4) 0.0761(3) 0.0785(14) Uani 1 1 d .
H13 H 0.7245 1.2270 0.0259 0.094 Uiso 1 1 calc R
C14 C 0.5308(6) 1.2598(3) 0.0790(3) 0.0722(14) Uani 1 1 d .
C15 C 0.4218(5) 1.2435(3) 0.1532(3) 0.0653(13) Uani 1 1 d .
H15 H 0.3421 1.2743 0.1547 0.078 Uiso 1 1 calc R
C16 C 0.4324(5) 1.1808(3) 0.2254(3) 0.0606(12) Uani 1 1 d .
H16 H 0.3590 1.1690 0.2758 0.073 Uiso 1 1 calc R
C17 C 0.4464(5) 0.9314(3) 0.2504(3) 0.0779(15) Uani 1 1 d .
H17A H 0.4688 0.9742 0.1942 0.093 Uiso 1 1 calc R
H17B H 0.3508 0.9313 0.2774 0.093 Uiso 1 1 calc R
C18 C 0.4886(5) 0.8264(3) 0.2349(3) 0.0568(12) Uani 1 1 d .
C19 C 0.6148(5) 0.8093(4) 0.1868(3) 0.0794(15) Uani 1 1 d .
H19 H 0.6745 0.8636 0.1632 0.095 Uiso 1 1 calc R
C20 C 0.6569(5) 0.7134(4) 0.1721(3) 0.0821(15) Uani 1 1 d .
H20 H 0.7446 0.7034 0.1398 0.099 Uiso 1 1 calc R
C21 C 0.5702(5) 0.6336(3) 0.2047(3) 0.0604(12) Uani 1 1 d .
C22 C 0.4430(5) 0.6479(3) 0.2534(3) 0.0621(12) Uani 1 1 d .
H22 H 0.3829 0.5936 0.2756 0.075 Uiso 1 1 calc R
C23 C 0.4035(4) 0.7451(3) 0.2696(3) 0.0618(12) Uani 1 1 d .
H23 H 0.3174 0.7549 0.3049 0.074 Uiso 1 1 calc R
C24 C 0.5355(7) 0.4568(4) 0.2129(4) 0.125(3) Uani 1 1 d .
H24A H 0.4720 0.4612 0.1813 0.188 Uiso 1 1 calc R
H24B H 0.4899 0.4542 0.2750 0.188 Uiso 1 1 calc R
H24C H 0.5858 0.3970 0.2020 0.188 Uiso 1 1 calc R
Cl2 Cl 1.00377(14) 0.67638(11) 1.00960(8) 0.0916(5) Uani 1 1 d .
O5 O 0.7630(3) 0.68611(18) 0.58987(18) 0.0658(8) Uani 1 1 d .
O6 O 0.8575(3) 0.7052(2) 0.6890(2) 0.0757(10) Uani 1 1 d .
O7 O 0.8913(3) 0.39838(19) 0.56751(17) 0.0604(8) Uani 1 1 d .
O8 O 0.8679(5) -0.0535(3) 0.8195(3) 0.1386(17) Uani 1 1 d .
N2 N 0.9879(3) 0.4102(2) 0.6934(2) 0.0606(10) Uani 1 1 d .
H2 H 0.9791 0.3824 0.6500 0.073 Uiso 1 1 d R
C25 C 0.9395(4) 0.5001(3) 0.7014(2) 0.0485(10) Uani 1 1 d .
C26 C 0.8727(4) 0.5426(3) 0.6423(2) 0.0440(10) Uani 1 1 d .
C27 C 0.8341(4) 0.6474(3) 0.6446(3) 0.0559(11) Uani 1 1 d .
C28 C 0.7279(4) 0.6295(3) 0.5346(3) 0.0550(11) Uani 1 1 d .
C29 C 0.7680(4) 0.5322(3) 0.5255(2) 0.0480(10) Uani 1 1 d .
C30 C 0.8490(4) 0.4860(3) 0.5780(2) 0.0497(11) Uani 1 1 d .
C31 C 0.7287(4) 0.4800(3) 0.4678(3) 0.0594(12) Uani 1 1 d .
H31 H 0.7549 0.4141 0.4612 0.071 Uiso 1 1 calc R
C32 C 0.6509(5) 0.5255(4) 0.4204(3) 0.0753(14) Uani 1 1 d .
H32 H 0.6238 0.4901 0.3823 0.090 Uiso 1 1 calc R
C33 C 0.6134(5) 0.6238(4) 0.4294(3) 0.0777(14) Uani 1 1 d .
H33 H 0.5628 0.6545 0.3960 0.093 Uiso 1 1 calc R
C34 C 0.6491(5) 0.6775(3) 0.4869(3) 0.0692(13) Uani 1 1 d .
H34 H 0.6219 0.7431 0.4937 0.083 Uiso 1 1 calc R
C35 C 0.9524(4) 0.5482(3) 0.7771(2) 0.0459(10) Uani 1 1 d .
C36 C 0.8496(4) 0.5422(3) 0.8558(3) 0.0584(11) Uani 1 1 d .
H36 H 0.7697 0.5107 0.8600 0.070 Uiso 1 1 calc R
C37 C 0.8620(5) 0.5810(3) 0.9272(3) 0.0598(12) Uani 1 1 d .
H37 H 0.7914 0.5774 0.9794 0.072 Uiso 1 1 calc R
C38 C 0.9816(5) 0.6259(3) 0.9203(3) 0.0546(11) Uani 1 1 d .
C39 C 1.0850(4) 0.6338(3) 0.8430(3) 0.0577(11) Uani 1 1 d .
H39 H 1.1643 0.6660 0.8391 0.069 Uiso 1 1 calc R
C40 C 1.0716(5) 0.5942(3) 0.7717(3) 0.0569(11) Uani 1 1 d .
H40 H 1.1424 0.5982 0.7195 0.068 Uiso 1 1 calc R
C41 C 1.0555(5) 0.3513(3) 0.7498(3) 0.0644(12) Uani 1 1 d .
H41A H 1.0375 0.3792 0.8051 0.077 Uiso 1 1 calc R
H41B H 1.1507 0.3553 0.7206 0.077 Uiso 1 1 calc R
C42 C 1.0078(5) 0.2424(3) 0.7681(3) 0.0537(11) Uani 1 1 d .
C43 C 1.0925(5) 0.1679(4) 0.7352(3) 0.0739(14) Uani 1 1 d .
H43 H 1.1798 0.1853 0.7015 0.089 Uiso 1 1 calc R
C44 C 1.0508(6) 0.0679(4) 0.7511(4) 0.0837(16) Uani 1 1 d .
H44 H 1.1090 0.0183 0.7284 0.100 Uiso 1 1 calc R
C45 C 0.9231(7) 0.0434(3) 0.8004(4) 0.0818(16) Uani 1 1 d .
C46 C 0.8344(5) 0.1180(4) 0.8351(3) 0.0850(15) Uani 1 1 d .
H46 H 0.7473 0.1008 0.8694 0.102 Uiso 1 1 calc R
C47 C 0.8786(5) 0.2162(3) 0.8176(3) 0.0636(12) Uani 1 1 d .
H47 H 0.8205 0.2662 0.8396 0.076 Uiso 1 1 calc R
C48 C 0.9535(8) -0.1346(4) 0.7948(6) 0.176(4) Uani 1 1 d .
H48A H 0.9877 -0.1294 0.7315 0.263 Uiso 1 1 calc R
H48B H 0.9048 -0.1974 0.8176 0.263 Uiso 1 1 calc R
H48C H 1.0258 -0.1318 0.8185 0.263 Uiso 1 1 calc R

loop_
_atom_site_aniso_label
_atom_site_aniso_U_11
_atom_site_aniso_U_22
_atom_site_aniso_U_33
_atom_site_aniso_U_23
_atom_site_aniso_U_13
_atom_site_aniso_U_12
Cl1 0.1397(15) 0.1560(15) 0.0934(11) 0.0455(11) -0.0654(11) -0.0176(12)
O1 0.098(2) 0.0428(16) 0.075(2) -0.0100(15) -0.0437(19) 0.0041(16)
O2 0.111(3) 0.0394(16) 0.077(2) 0.0071(16) -0.046(2) 0.0017(16)
O3 0.100(3) 0.0338(17) 0.085(2) 0.0014(14) -0.0408(19) 0.0000(16)
O4 0.121(3) 0.074(3) 0.140(3) -0.041(2) -0.069(3) 0.039(2)
N1 0.086(3) 0.041(2) 0.086(3) -0.0060(18) -0.046(2) -0.0031(19)
C1 0.060(3) 0.041(2) 0.065(3) -0.014(2) -0.028(2) 0.012(2)
C2 0.055(3) 0.032(2) 0.053(2) -0.0088(19) -0.017(2) 0.0084(19)
C3 0.067(3) 0.050(3) 0.055(3) -0.010(2) -0.026(2) 0.006(2)
C4 0.075(3) 0.053(3) 0.054(3) -0.012(2) -0.024(2) 0.015(2)
C5 0.067(3) 0.049(3) 0.049(3) -0.005(2) -0.019(2) 0.016(2)
C6 0.058(3) 0.044(3) 0.055(3) -0.015(2) -0.018(2) 0.018(2)
C7 0.088(4) 0.070(3) 0.061(3) -0.004(3) -0.027(3) 0.014(3)
C8 0.102(4) 0.098(4) 0.065(3) -0.011(3) -0.040(3) 0.026(3)
C9 0.101(4) 0.094(4) 0.081(4) -0.028(3) -0.053(3) 0.016(3)
C10 0.093(4) 0.072(3) 0.079(3) -0.029(3) -0.042(3) 0.012(3)
C11 0.051(3) 0.043(2) 0.047(3) -0.0047(19) -0.019(2) 0.002(2)
C12 0.058(3) 0.085(3) 0.064(3) -0.008(3) -0.032(3) 0.004(3)
C13 0.070(4) 0.110(4) 0.054(3) 0.000(3) -0.021(3) -0.015(3)
C14 0.088(4) 0.073(3) 0.069(3) 0.005(3) -0.048(3) -0.010(3)
C15 0.071(4) 0.054(3) 0.072(3) 0.004(2) -0.028(3) 0.009(2)
C16 0.060(3) 0.053(3) 0.064(3) -0.001(2) -0.015(2) 0.007(2)
C17 0.090(4) 0.051(3) 0.118(4) -0.022(3) -0.066(3) 0.011(3)
C18 0.057(3) 0.046(3) 0.080(3) -0.013(2) -0.037(3) -0.002(2)
C19 0.064(4) 0.063(3) 0.112(4) -0.011(3) -0.027(3) -0.013(3)
C20 0.052(3) 0.090(4) 0.099(4) -0.021(3) -0.012(3) 0.002(3)
C21 0.073(4) 0.054(3) 0.072(3) -0.020(2) -0.043(3) 0.015(3)
C22 0.071(4) 0.055(3) 0.063(3) 0.000(2) -0.026(3) -0.012(3)
C23 0.057(3) 0.058(3) 0.070(3) -0.012(2) -0.019(2) 0.004(3)
C24 0.180(7) 0.058(3) 0.190(7) -0.029(4) -0.129(6) 0.018(4)
Cl2 0.0920(11) 0.1288(11) 0.0654(8) -0.0408(8) -0.0300(7) 0.0010(8)
O5 0.101(3) 0.0414(16) 0.0697(19) -0.0098(15) -0.0468(19) 0.0120(15)
O6 0.118(3) 0.0456(17) 0.087(2) -0.0247(16) -0.060(2) 0.0173(17)
O7 0.085(2) 0.0436(17) 0.0646(18) -0.0166(14) -0.0373(16) 0.0088(15)
O8 0.149(4) 0.062(3) 0.240(5) -0.005(3) -0.117(4) -0.009(3)
N2 0.081(3) 0.048(2) 0.064(2) -0.0085(17) -0.039(2) 0.0066(19)
C25 0.060(3) 0.036(2) 0.050(3) -0.0063(19) -0.018(2) 0.002(2)
C26 0.058(3) 0.032(2) 0.043(2) -0.0039(18) -0.018(2) -0.0006(19)
C27 0.069(3) 0.043(3) 0.064(3) -0.013(2) -0.031(2) 0.004(2)
C28 0.069(3) 0.049(3) 0.051(3) -0.003(2) -0.026(2) 0.002(2)
C29 0.062(3) 0.044(2) 0.041(2) -0.0013(19) -0.021(2) -0.004(2)
C30 0.062(3) 0.039(2) 0.048(3) -0.004(2) -0.017(2) -0.003(2)
C31 0.074(3) 0.058(3) 0.052(3) -0.008(2) -0.027(2) -0.004(2)
C32 0.087(4) 0.084(4) 0.065(3) -0.005(3) -0.040(3) -0.011(3)
C33 0.094(4) 0.085(4) 0.065(3) 0.013(3) -0.049(3) 0.000(3)
C34 0.087(4) 0.064(3) 0.063(3) 0.005(2) -0.037(3) 0.008(3)
C35 0.056(3) 0.040(2) 0.044(2) -0.0044(19) -0.019(2) 0.002(2)
C36 0.054(3) 0.066(3) 0.062(3) -0.010(2) -0.028(3) -0.001(2)
C37 0.054(3) 0.073(3) 0.053(3) -0.016(2) -0.014(2) 0.003(2)
C38 0.062(3) 0.059(3) 0.050(3) -0.016(2) -0.024(2) 0.014(2)
C39 0.057(3) 0.062(3) 0.061(3) -0.014(2) -0.026(3) -0.003(2)
C40 0.061(3) 0.061(3) 0.047(3) -0.011(2) -0.013(2) 0.000(2)
C41 0.073(3) 0.056(3) 0.074(3) -0.006(2) -0.039(3) 0.009(2)
C42 0.069(4) 0.042(3) 0.064(3) -0.013(2) -0.039(3) 0.018(2)
C43 0.074(4) 0.065(3) 0.089(4) -0.011(3) -0.035(3) 0.015(3)
C44 0.101(5) 0.057(4) 0.116(4) -0.030(3) -0.059(4) 0.026(3)
C45 0.107(5) 0.041(3) 0.117(4) -0.004(3) -0.066(4) -0.003(3)
C46 0.074(4) 0.074(4) 0.111(4) -0.007(3) -0.037(3) -0.002(3)
C47 0.062(4) 0.054(3) 0.079(3) -0.009(2) -0.027(3) 0.009(2)
C48 0.247(10) 0.055(4) 0.303(11) -0.038(5) -0.194(9) 0.036(5)

loop_
_atom_type_symbol
_atom_type_description
_atom_type_scat_dispersion_real
_atom_type_scat_dispersion_imag
_atom_type_scat_source
C C 0.0033 0.0016 'International Tables Vol C Tables 4.2.6.8 and 6.1.1.4'
H H 0.0000 0.0000 'International Tables Vol C Tables 4.2.6.8 and 6.1.1.4'
Cl Cl 0.1484 0.1585 'International Tables Vol C Tables 4.2.6.8 and 6.1.1.4'
N N 0.0061 0.0033 'International Tables Vol C Tables 4.2.6.8 and 6.1.1.4'
O O 0.0106 0.0060 'International Tables Vol C Tables 4.2.6.8 and 6.1.1.4'

loop_
_geom_angle_atom_site_label_1
_geom_angle_atom_site_label_2
_geom_angle_atom_site_label_3
_geom_angle
C4 O1 C3 122.9(3)
C21 O4 C24 118.3(5)
C1 N1 C17 128.6(4)
C1 N1 H1 116.5
C17 N1 H1 114.9
N1 C1 C2 119.7(4)
N1 C1 C11 115.9(4)
C2 C1 C11 124.4(4)
C1 C2 C6 121.7(3)
C1 C2 C3 118.6(4)
C6 C2 C3 119.7(4)
O2 C3 O1 114.8(4)
O2 C3 C2 127.5(4)
O1 C3 C2 117.7(4)
O1 C4 C5 121.5(4)
O1 C4 C10 116.4(4)
C5 C4 C10 122.1(4)
C4 C5 C7 117.7(4)
C4 C5 C6 119.9(4)
C7 C5 C6 122.4(4)
O3 C6 C2 122.0(4)
O3 C6 C5 120.1(4)
C2 C6 C5 117.8(4)
C8 C7 C5 120.9(5)
C8 C7 H7 119.5
C5 C7 H7 119.5
C7 C8 C9 120.3(5)
C7 C8 H8 119.9
C9 C8 H8 119.9
C10 C9 C8 120.6(5)
C10 C9 H9 119.7
C8 C9 H9 119.7
C9 C10 C4 118.4(4)
C9 C10 H10 120.8
C4 C10 H10 120.8
C12 C11 C16 119.8(4)
C12 C11 C1 118.6(4)
C16 C11 C1 121.5(4)
C11 C12 C13 121.0(4)
C11 C12 H12 119.5
C13 C12 H12 119.5
C12 C13 C14 118.2(4)
C12 C13 H13 120.9
C14 C13 H13 120.9
C15 C14 C13 121.2(4)
C15 C14 Cl1 120.0(4)
C13 C14 Cl1 118.7(4)
C14 C15 C16 118.9(4)
C14 C15 H15 120.6
C16 C15 H15 120.6
C11 C16 C15 120.8(4)
C11 C16 H16 119.6
C15 C16 H16 119.6
N1 C17 C18 111.7(3)
N1 C17 H17A 109.3
C18 C17 H17A 109.3
N1 C17 H17B 109.3
C18 C17 H17B 109.3
H17A C17 H17B 107.9
C19 C18 C23 117.9(4)
C19 C18 C17 120.2(4)
C23 C18 C17 121.9(5)
C18 C19 C20 121.6(4)
C18 C19 H19 119.2
C20 C19 H19 119.2
C21 C20 C19 119.9(5)
C21 C20 H20 120.1
C19 C20 H20 120.1
C20 C21 C22 120.1(4)
C20 C21 O4 115.5(5)
C22 C21 O4 124.4(5)
C21 C22 C23 119.0(4)
C21 C22 H22 120.5
C23 C22 H22 120.5
C18 C23 C22 121.4(4)
C18 C23 H23 119.3
C22 C23 H23 119.3
O4 C24 H24A 109.5
O4 C24 H24B 109.5
H24A C24 H24B 109.5
O4 C24 H24C 109.5
H24A C24 H24C 109.5
H24B C24 H24C 109.5
C28 O5 C27 122.3(3)
C45 O8 C48 118.2(5)
C25 N2 C41 127.7(3)
C25 N2 H2 115.8
C41 N2 H2 116.5
N2 C25 C26 119.2(3)
N2 C25 C35 116.2(3)
C26 C25 C35 124.5(3)
C25 C26 C30 121.2(3)
C25 C26 C27 118.6(3)
C30 C26 C27 120.1(4)
O6 C27 O5 115.0(4)
O6 C27 C26 127.1(4)
O5 C27 C26 117.9(4)
O5 C28 C29 122.6(4)
O5 C28 C34 115.7(4)
C29 C28 C34 121.8(4)
C28 C29 C31 119.1(4)
C28 C29 C30 119.0(4)
C31 C29 C30 121.8(4)
O7 C30 C26 122.8(4)
O7 C30 C29 119.7(3)
C26 C30 C29 117.4(3)
C32 C31 C29 120.2(4)
C32 C31 H31 119.9
C29 C31 H31 119.9
C31 C32 C33 119.8(4)
C31 C32 H32 120.1
C33 C32 H32 120.1
C34 C33 C32 121.6(4)
C34 C33 H33 119.2
C32 C33 H33 119.2
C33 C34 C28 117.6(4)
C33 C34 H34 121.2
C28 C34 H34 121.2
C36 C35 C40 118.7(4)
C36 C35 C25 121.0(4)
C40 C35 C25 120.2(4)
C37 C36 C35 121.8(4)
C37 C36 H36 119.1
C35 C36 H36 119.1
C36 C37 C38 118.3(4)
C36 C37 H37 120.9
C38 C37 H37 120.9
C39 C38 C37 121.2(4)
C39 C38 Cl2 118.3(4)
C37 C38 Cl2 120.4(3)
C38 C39 C40 119.9(4)
C38 C39 H39 120.0
C40 C39 H39 120.0
C39 C40 C35 119.9(4)
C39 C40 H40 120.0
C35 C40 H40 120.0
N2 C41 C42 110.3(3)
N2 C41 H41A 109.6
C42 C41 H41A 109.6
N2 C41 H41B 109.6
C42 C41 H41B 109.6
H41A C41 H41B 108.1
C47 C42 C43 119.0(4)
C47 C42 C41 120.4(4)
C43 C42 C41 120.6(4)
C42 C43 C44 121.5(5)
C42 C43 H43 119.2
C44 C43 H43 119.2
C45 C44 C43 118.7(5)
C45 C44 H44 120.6
C43 C44 H44 120.6
C44 C45 O8 124.5(6)
C44 C45 C46 121.0(4)
O8 C45 C46 114.5(6)
C47 C46 C45 118.8(5)
C47 C46 H46 120.6
C45 C46 H46 120.6
C46 C47 C42 121.0(4)
C46 C47 H47 119.5
C42 C47 H47 119.5
O8 C48 H48A 109.5
O8 C48 H48B 109.5
H48A C48 H48B 109.5
O8 C48 H48C 109.5
H48A C48 H48C 109.5
H48B C48 H48C 109.5

loop_
_geom_bond_atom_site_label_1
_geom_bond_atom_site_label_2
_geom_bond_distance
Cl1 C14 1.734(5)
O1 C4 1.379(5)
O1 C3 1.381(5)
O2 C3 1.189(4)
O3 C6 1.260(4)
O4 C21 1.378(5)
O4 C24 1.392(6)
N1 C1 1.316(5)
N1 C17 1.461(5)
N1 H1 0.8600
C1 C2 1.391(5)
C1 C11 1.496(5)
C2 C6 1.441(5)
C2 C3 1.474(5)
C4 C5 1.384(6)
C4 C10 1.399(6)
C5 C7 1.396(6)
C5 C6 1.456(6)
C7 C8 1.356(6)
C7 H7 0.9300
C8 C9 1.400(7)
C8 H8 0.9300
C9 C10 1.360(6)
C9 H9 0.9300
C10 H10 0.9300
C11 C12 1.360(5)
C11 C16 1.372(5)
C12 C13 1.387(6)
C12 H12 0.9300
C13 C14 1.388(7)
C13 H13 0.9300
C14 C15 1.372(6)
C15 C16 1.377(5)
C15 H15 0.9300
C16 H16 0.9300
C17 C18 1.496(6)
C17 H17A 0.9700
C17 H17B 0.9700
C18 C19 1.353(6)
C18 C23 1.365(6)
C19 C20 1.377(6)
C19 H19 0.9300
C20 C21 1.357(6)
C20 H20 0.9300
C21 C22 1.357(6)
C22 C23 1.391(6)
C22 H22 0.9300
C23 H23 0.9300
C24 H24A 0.9600
C24 H24B 0.9600
C24 H24C 0.9600
Cl2 C38 1.740(4)
O5 C28 1.372(5)
O5 C27 1.378(5)
O6 C27 1.192(4)
O7 C30 1.262(4)
O8 C45 1.387(6)
O8 C48 1.420(7)
N2 C25 1.308(4)
N2 C41 1.473(5)
N2 H2 0.8601
C25 C26 1.414(5)
C25 C35 1.488(5)
C26 C30 1.438(5)
C26 C27 1.458(5)
C28 C29 1.375(5)
C28 C34 1.401(6)
C29 C31 1.389(5)
C29 C30 1.463(5)
C31 C32 1.377(6)
C31 H31 0.9300
C32 C33 1.382(7)
C32 H32 0.9300
C33 C34 1.378(6)
C33 H33 0.9300
C34 H34 0.9300
C35 C36 1.382(5)
C35 C40 1.385(5)
C36 C37 1.360(5)
C36 H36 0.9300
C37 C38 1.376(6)
C37 H37 0.9300
C38 C39 1.369(5)
C39 C40 1.368(5)
C39 H39 0.9300
C40 H40 0.9300
C41 C42 1.510(5)
C41 H41A 0.9700
C41 H41B 0.9700
C42 C47 1.375(6)
C42 C43 1.376(6)
C43 C44 1.381(6)
C43 H43 0.9300
C44 C45 1.358(7)
C44 H44 0.9300
C45 C46 1.407(7)
C46 C47 1.365(6)
C46 H46 0.9300
C47 H47 0.9300
C48 H48A 0.9600
C48 H48B 0.9600
C48 H48C 0.9600
